data_4100439
_journal_name_full 'Journal of the American Chemical Society'
_journal_paper_doi 10.1021/ja054503m
_journal_year 2005
_chemical_formula_sum 'C18 H15 Br O5'
_chemical_formula_weight 391.21
_space_group_IT_number 19
_symmetry_cell_setting orthorhombic
_symmetry_space_group_name_Hall 'P 2ac 2ab'
_symmetry_space_group_name_H-M 'P 21 21 21'
_cell_angle_alpha 90.00
_cell_angle_beta 90.00
_cell_angle_gamma 90.00
_cell_formula_units_Z 4
_cell_length_a 5.0429(7)
_cell_length_b 9.7890(13)
_cell_length_c 33.327(5)
_cell_measurement_temperature 293(2)
_cell_volume 1645.2(4)
_diffrn_ambient_temperature 293(2)
_exptl_crystal_density_diffrn 1.579
_cod_depositor_comments
;
The following automatic conversions were performed:
'_symmetry_cell_setting' value 'Orthorhombic' changed to 'orthorhombic'
according to '/home/saulius/struct/CIF-dictionaries/cif_core.dic'
dictionary named 'cif_core.dic' version 2.4.1 from 2010-06-29.

Automatic conversion script
Id: cif_fix_enum 1527 2010-12-29 10:47:43Z saulius 
;
_cod_database_code 4100439

loop_
_symmetry_equiv_pos_as_xyz
'x, y, z'
'-x+1/2, -y, z+1/2'
'-x, y+1/2, -z+1/2'
'x+1/2, -y+1/2, -z'

loop_
_atom_site_label
_atom_site_type_symbol
_atom_site_fract_x
_atom_site_fract_y
_atom_site_fract_z
_atom_site_U_iso_or_equiv
_atom_site_adp_type
_atom_site_occupancy
_atom_site_symmetry_multiplicity
_atom_site_calc_flag
_atom_site_refinement_flags
_atom_site_disorder_assembly
_atom_site_disorder_group
Br1 Br 0.3558(3) 0.69508(14) 1.08549(3) 0.1442(7) Uani 1 1 d . . .
O1 O 0.6959(8) -0.0782(3) 0.76285(13) 0.0516(11) Uani 1 1 d . . .
O2 O 0.7215(7) 0.1593(4) 0.75894(11) 0.0437(9) Uani 1 1 d . . .
O3 O 0.5272(8) 0.3932(4) 0.90462(11) 0.0505(11) Uani 1 1 d . . .
O4 O 0.8577(18) 0.2857(7) 0.93573(17) 0.140(3) Uani 1 1 d . . .
O5 O 0.9221(8) 0.4950(4) 0.86100(12) 0.0490(11) Uani 1 1 d . . .
C1 C 0.6621(12) -0.1303(6) 0.8035(2) 0.0505(15) Uani 1 1 d . . .
H1A H 0.7916 -0.0904 0.8215 0.061 Uiso 1 1 calc R . .
H1B H 0.6805 -0.2289 0.8041 0.061 Uiso 1 1 calc R . .
C2 C 0.3868(11) -0.0884(5) 0.81487(19) 0.0489(14) Uani 1 1 d . . .
H2A H 0.3675 -0.0819 0.8438 0.059 Uiso 1 1 calc R . .
H2B H 0.2562 -0.1519 0.8045 0.059 Uiso 1 1 calc R . .
C3 C 0.3620(10) 0.0509(5) 0.79508(16) 0.0408(14) Uani 1 1 d . . .
H3 H 0.1789 0.0717 0.7873 0.049 Uiso 1 1 calc R . .
C4 C 0.5493(11) 0.0425(5) 0.75851(18) 0.0444(15) Uani 1 1 d . . .
H4 H 0.4465 0.0402 0.7336 0.053 Uiso 1 1 calc R . .
C5 C 0.4896(10) 0.1664(5) 0.81848(16) 0.0326(12) Uani 1 1 d . . .
C6 C 0.6920(11) 0.2200(5) 0.79556(15) 0.0333(12) Uani 1 1 d . . .
C7 C 0.8451(10) 0.3306(5) 0.80795(15) 0.0382(12) Uani 1 1 d . . .
H7 H 0.9785 0.3656 0.7917 0.046 Uiso 1 1 calc R . .
C8 C 0.7931(10) 0.3868(5) 0.84511(17) 0.0374(13) Uani 1 1 d . . .
C9 C 0.5893(12) 0.3282(6) 0.86873(16) 0.0443(14) Uani 1 1 d . . .
C10 C 0.4363(11) 0.2217(5) 0.85570(17) 0.0421(14) Uani 1 1 d . . .
H10 H 0.2997 0.1875 0.8715 0.050 Uiso 1 1 calc R . .
C11 C 1.1223(12) 0.5574(6) 0.83667(18) 0.0485(14) Uani 1 1 d . . .
H11A H 1.2467 0.4892 0.8281 0.073 Uiso 1 1 calc R . .
H11B H 1.2131 0.6260 0.8520 0.073 Uiso 1 1 calc R . .
H11C H 1.0412 0.5988 0.8136 0.073 Uiso 1 1 calc R . .
C12 C 0.6737(18) 0.3660(7) 0.9372(2) 0.069(2) Uani 1 1 d . . .
C13 C 0.5886(18) 0.4454(8) 0.97270(18) 0.070(2) Uani 1 1 d . . .
C14 C 0.717(2) 0.4272(8) 1.0087(2) 0.097(3) Uani 1 1 d . . .
H14 H 0.8577 0.3658 1.0101 0.116 Uiso 1 1 calc R . .
C15 C 0.644(3) 0.4972(8) 1.0422(2) 0.107(4) Uani 1 1 d . . .
H15 H 0.7295 0.4814 1.0665 0.129 Uiso 1 1 calc R . .
C16 C 0.314(2) 0.6047(10) 1.0057(3) 0.111(3) Uani 1 1 d . . .
H16 H 0.1710 0.6649 1.0053 0.133 Uiso 1 1 calc R . .
C17 C 0.3831(18) 0.5338(9) 0.9714(2) 0.086(2) Uani 1 1 d . . .
H17 H 0.2893 0.5469 0.9477 0.103 Uiso 1 1 calc R . .
C20 C 0.4540(18) 0.5863(8) 1.0399(2) 0.077(3) Uani 1 1 d . . .

loop_
_atom_site_aniso_label
_atom_site_aniso_U_11
_atom_site_aniso_U_22
_atom_site_aniso_U_33
_atom_site_aniso_U_23
_atom_site_aniso_U_13
_atom_site_aniso_U_12
Br1 0.1667(12) 0.1980(13) 0.0678(6) -0.0661(7) 0.0283(7) -0.0347(10)
O1 0.043(2) 0.046(2) 0.066(3) -0.011(2) 0.010(2) 0.005(2)
O2 0.039(2) 0.053(2) 0.039(2) -0.003(2) 0.0017(17) 0.0032(19)
O3 0.044(2) 0.068(3) 0.040(2) -0.004(2) 0.0060(18) 0.0071(19)
O4 0.224(8) 0.127(5) 0.069(4) -0.028(4) -0.054(5) 0.106(6)
O5 0.050(3) 0.040(2) 0.057(3) -0.0087(19) 0.004(2) -0.0091(19)
C1 0.031(3) 0.045(3) 0.076(4) 0.009(3) 0.001(3) 0.000(3)
C2 0.031(3) 0.049(3) 0.066(4) -0.001(3) 0.003(3) -0.001(3)
C3 0.012(3) 0.054(3) 0.056(3) -0.003(3) -0.003(3) 0.007(3)
C4 0.040(4) 0.041(3) 0.052(4) -0.007(3) -0.006(3) -0.005(3)
C5 0.026(3) 0.028(3) 0.044(3) 0.001(2) 0.000(2) 0.001(2)
C6 0.032(3) 0.029(3) 0.039(3) 0.004(2) 0.001(2) 0.008(2)
C7 0.029(3) 0.041(3) 0.044(3) -0.004(3) 0.001(3) -0.001(3)
C8 0.036(3) 0.029(3) 0.047(3) 0.005(3) -0.001(3) 0.006(3)
C9 0.043(4) 0.056(4) 0.034(3) 0.000(3) 0.005(3) 0.011(3)
C10 0.035(3) 0.039(3) 0.052(3) 0.002(3) 0.010(3) 0.000(3)
C11 0.044(4) 0.044(3) 0.058(3) 0.005(3) -0.002(3) 0.001(3)
C12 0.104(6) 0.051(4) 0.051(4) 0.006(3) 0.006(5) -0.011(4)
C13 0.104(6) 0.067(4) 0.038(4) 0.009(3) 0.008(4) -0.031(5)
C14 0.174(9) 0.073(5) 0.043(4) -0.004(4) -0.018(5) 0.002(6)
C15 0.227(12) 0.061(5) 0.034(4) 0.006(4) -0.007(6) -0.003(7)
C16 0.090(6) 0.171(9) 0.072(6) -0.045(6) 0.005(5) 0.011(7)
C17 0.088(6) 0.118(7) 0.053(4) -0.025(5) 0.005(5) -0.004(6)
C20 0.114(7) 0.066(5) 0.052(4) -0.026(4) 0.020(5) -0.041(5)

loop_
_geom_bond_atom_site_label_1
_geom_bond_atom_site_label_2
_geom_bond_distance
_geom_bond_site_symmetry_2
_geom_bond_publ_flag
Br1 C20 1.921(7) . ?
O1 C4 1.402(6) . ?
O1 C1 1.456(7) . ?
O2 C6 1.366(6) . ?
O2 C4 1.435(6) . ?
O3 C12 1.341(9) . ?
O3 C9 1.390(6) . ?
O4 C12 1.217(9) . ?
O5 C8 1.351(6) . ?
O5 C11 1.431(7) . ?
C1 C2 1.497(8) . ?
C1 H1A 0.9700 . ?
C1 H1B 0.9700 . ?
C2 C3 1.519(7) . ?
C2 H2A 0.9700 . ?
C2 H2B 0.9700 . ?
C3 C5 1.517(7) . ?
C3 C4 1.545(8) . ?
C3 H3 0.9800 . ?
C4 H4 0.9800 . ?
C5 C6 1.379(7) . ?
C5 C10 1.380(8) . ?
C6 C7 1.392(7) . ?
C7 C8 1.380(7) . ?
C7 H7 0.9300 . ?
C8 C9 1.416(8) . ?
C9 C10 1.368(8) . ?
C10 H10 0.9300 . ?
C11 H11A 0.9600 . ?
C11 H11B 0.9600 . ?
C11 H11C 0.9600 . ?
C12 C13 1.479(10) . ?
C13 C17 1.351(11) . ?
C13 C14 1.375(10) . ?
C14 C15 1.362(11) . ?
C14 H14 0.9300 . ?
C15 C20 1.298(12) . ?
C15 H15 0.9300 . ?
C16 C20 1.354(12) . ?
C16 C17 1.382(10) . ?
C16 H16 0.9300 . ?
C17 H17 0.9300 . ?

loop_
_cod_related_entry_id
_cod_related_entry_database
_cod_related_entry_code
1 ChemSpider 30659920
